data_7005286
loop_
_publ_author_name
'S\'ilvia Carvalho'
'Rita Delgado'
'Michael G. B. Drew'
'V\'itor F\'elix'

_publ_section_title
;
 Dicopper(ii) complexes of a new di-para-xylyldioxatetraazamacrocycle
 and cascade species with dicarboxylate anions: thermodynamics and
 structural properties
;
_journal_issue 23
_journal_name_full 'Dalton Transactions'
_journal_page_first 2431
_journal_paper_doi 10.1039/b700115k
_journal_year 2007
_chemical_formula_sum 'C28 H48 Cl2 Cu2 N4 O10'
_chemical_formula_weight 798.68
_chemical_name_systematic
;
?
;
_space_group_IT_number 14
_symmetry_cell_setting monoclinic
_symmetry_space_group_name_Hall '-P 2ybc'
_symmetry_space_group_name_H-M 'P 1 21/c 1'
_atom_sites_solution_hydrogens geom
_atom_sites_solution_primary direct
_atom_sites_solution_secondary difmap
_audit_creation_method SHELXL-97
_cell_angle_alpha 90.00
_cell_angle_beta 94.080(10)
_cell_angle_gamma 90.00
_cell_formula_units_Z 4
_cell_length_a 19.20(2)
_cell_length_b 9.219(11)
_cell_length_c 20.23(2)
_cell_measurement_temperature 293(2)
_cell_volume 3572(7)
_computing_cell_refinement XDS
_computing_data_collection 'XDS (Kabsch, 1991)'
_computing_data_reduction XDS
_computing_molecular_graphics 'PLATON (Speck, 1999)'
_computing_structure_refinement 'SHELXL-97 (Sheldrick, 1997)'
_computing_structure_solution 'SHELXS-97 (Sheldrick, 1990)'
_diffrn_ambient_temperature 293(2)
_diffrn_measured_fraction_theta_full 0.961
_diffrn_measured_fraction_theta_max 0.961
_diffrn_measurement_device_type 'Marresearch Image Plate'
_diffrn_radiation_monochromator graphite
_diffrn_radiation_source 'fine-focus sealed tube'
_diffrn_radiation_type MoK\a
_diffrn_radiation_wavelength 0.71073
_diffrn_reflns_av_R_equivalents 0.0587
_diffrn_reflns_av_sigmaI/netI 0.0548
_diffrn_reflns_limit_h_max 23
_diffrn_reflns_limit_h_min -22
_diffrn_reflns_limit_k_max 10
_diffrn_reflns_limit_k_min -10
_diffrn_reflns_limit_l_max 24
_diffrn_reflns_limit_l_min -24
_diffrn_reflns_number 21986
_diffrn_reflns_theta_full 25.74
_diffrn_reflns_theta_max 25.74
_diffrn_reflns_theta_min 2.02
_exptl_absorpt_coefficient_mu 1.396
_exptl_absorpt_correction_T_max 0.811
_exptl_absorpt_correction_T_min 0.721
_exptl_absorpt_correction_type empirical
_exptl_crystal_colour Blue
_exptl_crystal_density_diffrn 1.485
_exptl_crystal_density_method 'not measured'
_exptl_crystal_description parallelopiped
_exptl_crystal_F_000 1664
_exptl_crystal_size_max 0.25
_exptl_crystal_size_mid 0.20
_exptl_crystal_size_min 0.15
_refine_diff_density_max 0.362
_refine_diff_density_min -0.502
_refine_diff_density_rms 0.077
_refine_ls_extinction_method none
_refine_ls_goodness_of_fit_ref 1.192
_refine_ls_hydrogen_treatment mixed
_refine_ls_matrix_type full
_refine_ls_number_parameters 433
_refine_ls_number_reflns 6576
_refine_ls_number_restraints 10
_refine_ls_restrained_S_all 1.191
_refine_ls_R_factor_all 0.0748
_refine_ls_R_factor_gt 0.0582
_refine_ls_shift/su_max 0.001
_refine_ls_shift/su_mean 0.000
_refine_ls_structure_factor_coef Fsqd
_refine_ls_weighting_details 'w=1/[\s^2^(Fo^2^)+(0.0326P)^2^+4.8499P] where P=(Fo^2^+2Fc^2^)/3'
_refine_ls_weighting_scheme calc
_refine_ls_wR_factor_gt 0.1099
_refine_ls_wR_factor_ref 0.1154
_reflns_number_gt 5464
_reflns_number_total 6576
_reflns_threshold_expression >2sigma(I)
_cod_data_source_file b700115k.txt
_cod_data_source_block compound2
_cod_depositor_comments
;
The following automatic conversions were performed:
'_symmetry_cell_setting' value 'Monoclinic' changed to 'monoclinic'
according to '/home/saulius/struct/CIF-dictionaries/cif_core.dic'
dictionary named 'cif_core.dic' version 2.4.1 from
2010-06-29.

'_exptl_absorpt_correction_type' value 'Empirical' changed to
'empirical' according to
'/home/saulius/struct/CIF-dictionaries/cif_core.dic' dictionary named
'cif_core.dic' version 2.4.1 from 2010-06-29.

Automatic conversion script
Id: cif_fix_enum 1527 2010-12-29 10:47:43Z saulius 

The following automatic conversions were performed:

'_refine_ls_weighting_scheme' value 'calc
w=1/[\s^2^(Fo^2^)+(0.0326P)^2^+4.8499P] where P=(Fo^2^+2Fc^2^)/3' was
changed to 'calc'. New tag '_refine_ls_weighting_details' was
created. The value of the new tag was set to
'w=1/[\s^2^(Fo^2^)+(0.0326P)^2^+4.8499P] where P=(Fo^2^+2Fc^2^)/3'.

Automatic conversion script
Id: cif_fix_values 3143 2015-03-26 13:38:13Z robertas 
;
_cod_original_sg_symbol_H-M P21/c
_cod_database_code 7005286

loop_
_symmetry_equiv_pos_as_xyz
'x, y, z'
'x, -y+1/2, z+1/2'
'-x, -y, -z'
'-x, y-1/2, -z-1/2'

loop_
_atom_site_label
_atom_site_type_symbol
_atom_site_fract_x
_atom_site_fract_y
_atom_site_fract_z
_atom_site_U_iso_or_equiv
_atom_site_adp_type
_atom_site_occupancy
_atom_site_calc_flag
_atom_site_refinement_flags
_atom_site_disorder_assembly
_atom_site_disorder_group
Cu1 Cu 0.16977(2) 0.39015(5) 0.21699(2) 0.02548(13) Uani 1 d . . .
Cu2 Cu 0.38996(2) 0.80195(5) 0.38265(2) 0.02538(13) Uani 1 d . . .
Cl1 Cl 0.49578(6) 0.69986(14) 0.37109(6) 0.0468(3) Uani 1 d . . .
Cl2 Cl 0.23521(6) 0.18739(12) 0.19729(6) 0.0437(3) Uani 1 d . . .
C11 C 0.1723(2) 0.2312(4) 0.3512(2) 0.0353(10) Uani 1 d . . .
H11A H 0.1936 0.1509 0.3292 0.042 Uiso 1 calc R . .
H11B H 0.1430 0.1911 0.3838 0.042 Uiso 1 calc R . .
N12 N 0.12769(17) 0.3149(3) 0.30131(17) 0.0288(7) Uani 1 d . . .
H12 H 0.1133 0.3950 0.3229 0.035 Uiso 1 calc R . .
C13 C 0.0629(2) 0.2306(5) 0.2815(2) 0.0383(11) Uani 1 d . . .
H13A H 0.0338 0.2248 0.3187 0.046 Uiso 1 calc R . .
H13B H 0.0755 0.1326 0.2695 0.046 Uiso 1 calc R . .
C14 C 0.0221(2) 0.3018(5) 0.2233(2) 0.0409(11) Uani 1 d . . .
H14A H -0.0195 0.2463 0.2101 0.049 Uiso 1 calc R . .
H14B H 0.0085 0.3995 0.2345 0.049 Uiso 1 calc R . .
O15 O 0.06912(15) 0.3037(3) 0.17120(15) 0.0367(7) Uani 1 d . . .
C16 C 0.0503(2) 0.3894(6) 0.1131(2) 0.0438(11) Uani 1 d . . .
H16A H 0.0334 0.4842 0.1252 0.053 Uiso 1 calc R . .
H16B H 0.0145 0.3413 0.0848 0.053 Uiso 1 calc R . .
C17 C 0.1176(2) 0.4021(5) 0.0790(2) 0.0414(11) Uani 1 d . . .
H17A H 0.1336 0.3064 0.0672 0.050 Uiso 1 calc R . .
H17B H 0.1096 0.4582 0.0386 0.050 Uiso 1 calc R . .
N18 N 0.17177(17) 0.4745(4) 0.12395(16) 0.0293(8) Uani 1 d . . .
H18 H 0.1571 0.5679 0.1274 0.035 Uiso 1 calc R . .
C19 C 0.2406(2) 0.4841(5) 0.0942(2) 0.0362(10) Uani 1 d . . .
H19A H 0.2337 0.5172 0.0487 0.043 Uiso 1 calc R . .
H19B H 0.2621 0.3889 0.0941 0.043 Uiso 1 calc R . .
C20 C 0.2883(2) 0.5888(5) 0.1337(2) 0.0313(9) Uani 1 d . . .
C21 C 0.2779(2) 0.7397(5) 0.1255(2) 0.0325(9) Uani 1 d . . .
H21 H 0.2420 0.7737 0.0962 0.039 Uiso 1 calc R . .
C22 C 0.3208(2) 0.8368(5) 0.1607(2) 0.0334(10) Uani 1 d . . .
H22 H 0.3131 0.9358 0.1549 0.040 Uiso 1 calc R . .
C23 C 0.3753(2) 0.7907(5) 0.20477(19) 0.0312(9) Uani 1 d . . .
C24 C 0.3847(2) 0.6416(5) 0.2138(2) 0.0332(10) Uani 1 d . . .
H24 H 0.4199 0.6081 0.2439 0.040 Uiso 1 calc R . .
C25 C 0.3420(2) 0.5428(5) 0.1786(2) 0.0362(10) Uani 1 d . . .
H25 H 0.3495 0.4440 0.1851 0.043 Uiso 1 calc R . .
C26 C 0.4223(2) 0.9014(5) 0.2413(2) 0.0371(10) Uani 1 d . . .
H26A H 0.4683 0.8599 0.2510 0.045 Uiso 1 calc R . .
H26B H 0.4271 0.9858 0.2134 0.045 Uiso 1 calc R . .
N27 N 0.39227(17) 0.9465(4) 0.30475(16) 0.0268(7) Uani 1 d . . .
H27 H 0.3467 0.9679 0.2933 0.032 Uiso 1 calc R . .
C28 C 0.4241(2) 1.0856(5) 0.3304(2) 0.0391(11) Uani 1 d . . .
H28A H 0.4093 1.1644 0.3009 0.047 Uiso 1 calc R . .
H28B H 0.4745 1.0787 0.3316 0.047 Uiso 1 calc R . .
C29 C 0.4020(2) 1.1172(5) 0.3993(2) 0.0385(11) Uani 1 d . . .
H29A H 0.4208 1.2096 0.4151 0.046 Uiso 1 calc R . .
H29B H 0.3515 1.1202 0.3994 0.046 Uiso 1 calc R . .
O30 O 0.42976(14) 1.0013(3) 0.43978(13) 0.0308(6) Uani 1 d . . .
C31 C 0.4044(2) 0.9815(5) 0.5044(2) 0.0366(10) Uani 1 d . . .
H31A H 0.3545 0.9990 0.5031 0.044 Uiso 1 calc R . .
H31B H 0.4277 1.0474 0.5361 0.044 Uiso 1 calc R . .
C32 C 0.4207(2) 0.8273(5) 0.5227(2) 0.0351(10) Uani 1 d . . .
H32A H 0.4702 0.8093 0.5201 0.042 Uiso 1 calc R . .
H32B H 0.4091 0.8094 0.5679 0.042 Uiso 1 calc R . .
N33 N 0.37944(17) 0.7278(4) 0.47651(16) 0.0286(7) Uani 1 d . . .
H33 H 0.3339 0.7423 0.4844 0.034 Uiso 1 calc R . .
C34 C 0.3936(2) 0.5729(5) 0.4909(2) 0.0385(11) Uani 1 d . . .
H34A H 0.3943 0.5560 0.5382 0.046 Uiso 1 calc R . .
H34B H 0.4390 0.5466 0.4762 0.046 Uiso 1 calc R . .
C35 C 0.3377(2) 0.4813(5) 0.4553(2) 0.0356(10) Uani 1 d . . .
C36 C 0.2838(3) 0.4192(6) 0.4885(2) 0.0531(14) Uani 1 d . . .
H36 H 0.2835 0.4297 0.5342 0.064 Uiso 1 calc R . .
C37 C 0.2308(3) 0.3424(6) 0.4545(2) 0.0495(13) Uani 1 d . . .
H37 H 0.1953 0.3032 0.4778 0.059 Uiso 1 calc R . .
C38 C 0.2293(2) 0.3223(4) 0.3865(2) 0.0325(9) Uani 1 d . . .
C39 C 0.2833(2) 0.3828(5) 0.3528(2) 0.0336(10) Uani 1 d . . .
H39 H 0.2837 0.3708 0.3072 0.040 Uiso 1 calc R . .
C40 C 0.3360(2) 0.4603(5) 0.3867(2) 0.0342(10) Uani 1 d . . .
H40 H 0.3714 0.4996 0.3632 0.041 Uiso 1 calc R . .
O51 O 0.16746(18) 0.5815(3) 0.25983(14) 0.0385(8) Uani 1 d . . .
O52 O 0.11697(16) 0.7254(3) 0.18130(15) 0.0388(7) Uani 1 d . . .
C53 C 0.14848(19) 0.7054(4) 0.23721(19) 0.0241(8) Uani 1 d . . .
C54 C 0.1661(2) 0.8342(4) 0.28105(19) 0.0269(9) Uani 1 d D . .
H54A H 0.1334 0.9115 0.2688 0.032 Uiso 1 calc R . .
H54B H 0.2123 0.8682 0.2721 0.032 Uiso 1 calc R . .
C55 C 0.16490(19) 0.8084(5) 0.35510(19) 0.0279(9) Uani 1 d D . .
H55A H 0.1355 0.8822 0.3729 0.033 Uiso 1 calc R . .
H55B H 0.1425 0.7156 0.3614 0.033 Uiso 1 calc R . .
C56 C 0.23367(19) 0.8083(4) 0.39618(19) 0.0268(9) Uani 1 d . . .
O57 O 0.23329(15) 0.7865(4) 0.45659(15) 0.0509(9) Uani 1 d . . .
O58 O 0.28842(14) 0.8330(4) 0.36555(15) 0.0417(8) Uani 1 d . . .
O100 O 0.0424(2) 0.5074(5) 0.3883(2) 0.0718(12) Uani 1 d D . .
H101 H 0.0580(18) 0.547(7) 0.4223(18) 0.086 Uiso 1 d D . .
H102 H -0.0001(6) 0.510(7) 0.391(2) 0.086 Uiso 1 d D . .
O200 O 0.1071(2) 0.9832(4) 0.11724(17) 0.0550(9) Uani 1 d D . .
H201 H 0.106(2) 0.914(4) 0.142(2) 0.066 Uiso 1 d D . .
H202 H 0.140(2) 1.031(4) 0.133(2) 0.066 Uiso 1 d D . .
O300 O 0.1059(2) 0.6720(6) 0.4957(2) 0.0727(13) Uani 1 d D . .
H301 H 0.114(2) 0.610(5) 0.524(3) 0.087 Uiso 1 d D . .
H302 H 0.1444(12) 0.702(6) 0.488(3) 0.087 Uiso 1 d D . .
O400 O 0.0220(4) 0.2246(8) 0.4537(3) 0.135(2) Uani 1 d . . .

loop_
_atom_site_aniso_label
_atom_site_aniso_U_11
_atom_site_aniso_U_22
_atom_site_aniso_U_33
_atom_site_aniso_U_23
_atom_site_aniso_U_13
_atom_site_aniso_U_12
Cu1 0.0281(3) 0.0214(2) 0.0278(3) -0.00404(19) 0.00805(19) -0.0004(2)
Cu2 0.0194(2) 0.0338(3) 0.0232(3) -0.0032(2) 0.00357(18) -0.0031(2)
Cl1 0.0307(6) 0.0629(8) 0.0474(7) -0.0073(6) 0.0071(5) 0.0123(5)
Cl2 0.0442(7) 0.0279(6) 0.0609(8) -0.0105(5) 0.0162(5) 0.0064(5)
C11 0.039(3) 0.022(2) 0.045(3) 0.0078(18) 0.007(2) -0.0054(18)
N12 0.0296(18) 0.0198(17) 0.038(2) -0.0010(14) 0.0095(15) -0.0044(14)
C13 0.032(2) 0.035(2) 0.050(3) -0.003(2) 0.012(2) -0.0073(19)
C14 0.024(2) 0.052(3) 0.048(3) -0.006(2) 0.012(2) -0.004(2)
O15 0.0287(16) 0.0423(18) 0.0399(18) -0.0055(14) 0.0068(13) -0.0002(13)
C16 0.034(3) 0.055(3) 0.042(3) -0.007(2) -0.003(2) -0.006(2)
C17 0.042(3) 0.053(3) 0.029(2) -0.012(2) 0.003(2) -0.009(2)
N18 0.0305(19) 0.0335(19) 0.0248(18) -0.0084(14) 0.0075(14) -0.0027(15)
C19 0.037(2) 0.046(3) 0.027(2) -0.0115(19) 0.0132(19) -0.006(2)
C20 0.033(2) 0.039(2) 0.024(2) -0.0046(17) 0.0148(18) -0.0049(19)
C21 0.031(2) 0.042(3) 0.025(2) -0.0024(18) 0.0056(17) 0.0027(19)
C22 0.042(3) 0.031(2) 0.028(2) 0.0000(17) 0.0096(19) 0.0037(19)
C23 0.034(2) 0.041(2) 0.020(2) -0.0011(17) 0.0143(17) -0.0069(19)
C24 0.031(2) 0.042(3) 0.028(2) 0.0033(18) 0.0052(18) -0.0005(18)
C25 0.039(3) 0.036(2) 0.035(2) 0.0041(19) 0.011(2) -0.002(2)
C26 0.039(2) 0.048(3) 0.026(2) -0.0040(19) 0.0141(19) -0.015(2)
N27 0.0208(17) 0.0339(18) 0.0261(18) -0.0028(14) 0.0045(14) -0.0065(14)
C28 0.041(3) 0.035(3) 0.042(3) -0.0003(19) 0.004(2) -0.013(2)
C29 0.036(2) 0.037(3) 0.041(3) -0.009(2) -0.007(2) -0.003(2)
O30 0.0263(15) 0.0363(16) 0.0299(16) -0.0073(12) 0.0015(12) 0.0004(12)
C31 0.029(2) 0.050(3) 0.032(2) -0.013(2) 0.0063(18) -0.006(2)
C32 0.029(2) 0.050(3) 0.026(2) -0.0065(19) 0.0021(18) -0.0060(19)
N33 0.0222(17) 0.039(2) 0.0247(18) -0.0011(14) 0.0012(14) -0.0048(15)
C34 0.042(3) 0.044(3) 0.028(2) 0.0034(19) -0.007(2) -0.003(2)
C35 0.041(3) 0.033(2) 0.032(2) 0.0031(18) -0.0017(19) -0.0013(19)
C36 0.074(4) 0.059(3) 0.027(3) 0.000(2) 0.009(2) -0.021(3)
C37 0.059(3) 0.058(3) 0.033(3) 0.004(2) 0.017(2) -0.022(3)
C38 0.038(2) 0.025(2) 0.035(2) 0.0075(17) 0.0051(19) 0.0002(18)
C39 0.042(3) 0.034(2) 0.025(2) 0.0036(17) 0.0028(18) -0.0028(19)
C40 0.036(2) 0.033(2) 0.033(2) 0.0083(18) 0.0023(19) -0.0060(19)
O51 0.070(2) 0.0197(15) 0.0267(16) 0.0024(11) 0.0088(15) 0.0058(14)
O52 0.0477(19) 0.0361(17) 0.0311(17) -0.0043(13) -0.0085(14) 0.0104(14)
C53 0.025(2) 0.025(2) 0.024(2) 0.0008(16) 0.0107(16) 0.0028(16)
C54 0.030(2) 0.026(2) 0.024(2) 0.0004(16) -0.0022(17) -0.0037(16)
C55 0.020(2) 0.038(2) 0.026(2) -0.0022(17) 0.0034(16) -0.0013(17)
C56 0.0177(19) 0.036(2) 0.027(2) 0.0001(17) 0.0045(16) -0.0029(17)
O57 0.0289(17) 0.101(3) 0.0235(17) 0.0069(17) 0.0032(13) -0.0098(18)
O58 0.0168(14) 0.073(2) 0.0355(17) 0.0193(16) 0.0032(12) -0.0046(14)
O100 0.062(3) 0.084(3) 0.072(3) -0.025(2) 0.018(2) -0.008(2)
O200 0.075(3) 0.044(2) 0.044(2) 0.0031(16) -0.0130(18) 0.0008(18)
O300 0.052(2) 0.122(4) 0.046(2) 0.018(2) 0.0119(19) -0.016(2)
O400 0.150(6) 0.152(6) 0.103(5) 0.027(4) 0.001(4) 0.036(5)

loop_
_atom_type_symbol
_atom_type_description
_atom_type_scat_dispersion_real
_atom_type_scat_dispersion_imag
_atom_type_scat_source
C C 0.0033 0.0016 'International Tables Vol C Tables 4.2.6.8 and 6.1.1.4'
H H 0.0000 0.0000 'International Tables Vol C Tables 4.2.6.8 and 6.1.1.4'
N N 0.0061 0.0033 'International Tables Vol C Tables 4.2.6.8 and 6.1.1.4'
O O 0.0106 0.0060 'International Tables Vol C Tables 4.2.6.8 and 6.1.1.4'
Cl Cl 0.1484 0.1585 'International Tables Vol C Tables 4.2.6.8 and 6.1.1.4'
Cu Cu 0.3201 1.2651 'International Tables Vol C Tables 4.2.6.8 and 6.1.1.4'

loop_
_geom_angle_atom_site_label_1
_geom_angle_atom_site_label_2
_geom_angle_atom_site_label_3
_geom_angle
_geom_angle_site_symmetry_1
_geom_angle_site_symmetry_3
_geom_angle_publ_flag
O51 Cu1 N18 93.85(14) . . ?
O51 Cu1 N12 85.09(14) . . ?
N18 Cu1 N12 158.02(14) . . ?
O51 Cu1 O15 117.21(13) . . ?
N18 Cu1 O15 79.95(13) . . ?
N12 Cu1 O15 81.05(14) . . ?
O51 Cu1 Cl2 146.49(11) . . ?
N18 Cu1 Cl2 95.94(11) . . ?
N12 Cu1 Cl2 96.96(11) . . ?
O15 Cu1 Cl2 96.06(11) . . ?
O58 Cu2 N33 92.85(13) . . ?
O58 Cu2 N27 81.24(13) . . ?
N33 Cu2 N27 159.07(13) . . ?
O58 Cu2 Cl1 157.28(11) . . ?
N33 Cu2 Cl1 96.07(10) . . ?
N27 Cu2 Cl1 96.94(11) . . ?
O58 Cu2 O30 105.29(13) . . ?
N33 Cu2 O30 81.35(13) . . ?
N27 Cu2 O30 80.91(14) . . ?
Cl1 Cu2 O30 96.70(10) . . ?
N12 C11 C38 113.1(3) . . ?
N12 C11 H11A 109.0 . . ?
C38 C11 H11A 109.0 . . ?
N12 C11 H11B 109.0 . . ?
C38 C11 H11B 109.0 . . ?
H11A C11 H11B 107.8 . . ?
C11 N12 C13 109.8(3) . . ?
C11 N12 Cu1 119.7(3) . . ?
C13 N12 Cu1 108.7(3) . . ?
C11 N12 H12 105.9 . . ?
C13 N12 H12 105.9 . . ?
Cu1 N12 H12 105.9 . . ?
N12 C13 C14 110.9(4) . . ?
N12 C13 H13A 109.5 . . ?
C14 C13 H13A 109.5 . . ?
N12 C13 H13B 109.5 . . ?
C14 C13 H13B 109.5 . . ?
H13A C13 H13B 108.1 . . ?
O15 C14 C13 105.0(3) . . ?
O15 C14 H14A 110.7 . . ?
C13 C14 H14A 110.7 . . ?
O15 C14 H14B 110.7 . . ?
C13 C14 H14B 110.7 . . ?
H14A C14 H14B 108.8 . . ?
C14 O15 C16 118.1(3) . . ?
C14 O15 Cu1 105.7(3) . . ?
C16 O15 Cu1 107.6(2) . . ?
O15 C16 C17 104.0(4) . . ?
O15 C16 H16A 111.0 . . ?
C17 C16 H16A 111.0 . . ?
O15 C16 H16B 111.0 . . ?
C17 C16 H16B 111.0 . . ?
H16A C16 H16B 109.0 . . ?
N18 C17 C16 109.7(3) . . ?
N18 C17 H17A 109.7 . . ?
C16 C17 H17A 109.7 . . ?
N18 C17 H17B 109.7 . . ?
C16 C17 H17B 109.7 . . ?
H17A C17 H17B 108.2 . . ?
C17 N18 C19 112.3(3) . . ?
C17 N18 Cu1 109.5(3) . . ?
C19 N18 Cu1 118.0(3) . . ?
C17 N18 H18 105.3 . . ?
C19 N18 H18 105.3 . . ?
Cu1 N18 H18 105.3 . . ?
N18 C19 C20 110.1(3) . . ?
N18 C19 H19A 109.6 . . ?
C20 C19 H19A 109.6 . . ?
N18 C19 H19B 109.6 . . ?
C20 C19 H19B 109.6 . . ?
H19A C19 H19B 108.2 . . ?
C25 C20 C21 118.0(4) . . ?
C25 C20 C19 122.7(4) . . ?
C21 C20 C19 119.3(4) . . ?
C22 C21 C20 120.2(4) . . ?
C22 C21 H21 119.9 . . ?
C20 C21 H21 119.9 . . ?
C21 C22 C23 121.8(4) . . ?
C21 C22 H22 119.1 . . ?
C23 C22 H22 119.1 . . ?
C22 C23 C24 117.9(4) . . ?
C22 C23 C26 120.0(4) . . ?
C24 C23 C26 122.1(4) . . ?
C25 C24 C23 120.9(4) . . ?
C25 C24 H24 119.6 . . ?
C23 C24 H24 119.6 . . ?
C24 C25 C20 121.2(4) . . ?
C24 C25 H25 119.4 . . ?
C20 C25 H25 119.4 . . ?
N27 C26 C23 110.6(3) . . ?
N27 C26 H26A 109.5 . . ?
C23 C26 H26A 109.5 . . ?
N27 C26 H26B 109.5 . . ?
C23 C26 H26B 109.5 . . ?
H26A C26 H26B 108.1 . . ?
C28 N27 C26 111.2(3) . . ?
C28 N27 Cu2 108.5(3) . . ?
C26 N27 Cu2 120.2(3) . . ?
C28 N27 H27 105.2 . . ?
C26 N27 H27 105.2 . . ?
Cu2 N27 H27 105.2 . . ?
N27 C28 C29 110.5(3) . . ?
N27 C28 H28A 109.5 . . ?
C29 C28 H28A 109.5 . . ?
N27 C28 H28B 109.5 . . ?
C29 C28 H28B 109.5 . . ?
H28A C28 H28B 108.1 . . ?
O30 C29 C28 105.5(4) . . ?
O30 C29 H29A 110.6 . . ?
C28 C29 H29A 110.6 . . ?
O30 C29 H29B 110.6 . . ?
C28 C29 H29B 110.6 . . ?
H29A C29 H29B 108.8 . . ?
C29 O30 C31 118.7(3) . . ?
C29 O30 Cu2 102.4(2) . . ?
C31 O30 Cu2 103.7(2) . . ?
O30 C31 C32 105.5(3) . . ?
O30 C31 H31A 110.6 . . ?
C32 C31 H31A 110.6 . . ?
O30 C31 H31B 110.6 . . ?
C32 C31 H31B 110.6 . . ?
H31A C31 H31B 108.8 . . ?
N33 C32 C31 109.6(4) . . ?
N33 C32 H32A 109.7 . . ?
C31 C32 H32A 109.7 . . ?
N33 C32 H32B 109.7 . . ?
C31 C32 H32B 109.7 . . ?
H32A C32 H32B 108.2 . . ?
C34 N33 C32 112.8(3) . . ?
C34 N33 Cu2 118.5(3) . . ?
C32 N33 Cu2 107.1(3) . . ?
C34 N33 H33 105.9 . . ?
C32 N33 H33 105.9 . . ?
Cu2 N33 H33 105.9 . . ?
N33 C34 C35 109.4(3) . . ?
N33 C34 H34A 109.8 . . ?
C35 C34 H34A 109.8 . . ?
N33 C34 H34B 109.8 . . ?
C35 C34 H34B 109.8 . . ?
H34A C34 H34B 108.2 . . ?
C36 C35 C40 117.0(4) . . ?
C36 C35 C34 121.9(4) . . ?
C40 C35 C34 121.0(4) . . ?
C37 C36 C35 121.0(4) . . ?
C37 C36 H36 119.5 . . ?
C35 C36 H36 119.5 . . ?
C36 C37 C38 121.7(4) . . ?
C36 C37 H37 119.2 . . ?
C38 C37 H37 119.2 . . ?
C37 C38 C39 117.9(4) . . ?
C37 C38 C11 120.3(4) . . ?
C39 C38 C11 121.7(4) . . ?
C40 C39 C38 120.5(4) . . ?
C40 C39 H39 119.8 . . ?
C38 C39 H39 119.8 . . ?
C39 C40 C35 121.9(4) . . ?
C39 C40 H40 119.1 . . ?
C35 C40 H40 119.1 . . ?
C53 O51 Cu1 131.3(3) . . ?
O52 C53 O51 124.2(4) . . ?
O52 C53 C54 119.1(3) . . ?
O51 C53 C54 116.7(4) . . ?
C53 C54 C55 116.0(3) . . ?
C53 C54 H54A 108.3 . . ?
C55 C54 H54A 108.3 . . ?
C53 C54 H54B 108.3 . . ?
C55 C54 H54B 108.3 . . ?
H54A C54 H54B 107.4 . . ?
C56 C55 C54 118.0(3) . . ?
C56 C55 H55A 107.8 . . ?
C54 C55 H55A 107.8 . . ?
C56 C55 H55B 107.8 . . ?
C54 C55 H55B 107.8 . . ?
H55A C55 H55B 107.1 . . ?
O57 C56 O58 124.8(4) . . ?
O57 C56 C55 118.5(3) . . ?
O58 C56 C55 116.8(3) . . ?
C56 O58 Cu2 136.4(3) . . ?
H101 O100 H102 103.8(13) . . ?
H201 O200 H202 104.0(13) . . ?
H301 O300 H302 104.0(13) . . ?

loop_
_geom_bond_atom_site_label_1
_geom_bond_atom_site_label_2
_geom_bond_distance
_geom_bond_site_symmetry_2
_geom_bond_publ_flag
Cu1 O51 1.967(3) . ?
Cu1 N18 2.040(4) . ?
Cu1 N12 2.059(4) . ?
Cu1 O15 2.230(4) . ?
Cu1 Cl2 2.303(2) . ?
Cu2 O58 1.976(4) . ?
Cu2 N33 2.042(4) . ?
Cu2 N27 2.067(4) . ?
Cu2 Cl1 2.267(3) . ?
Cu2 O30 2.274(3) . ?
C11 N12 1.492(5) . ?
C11 C38 1.518(6) . ?
C11 H11A 0.9700 . ?
C11 H11B 0.9700 . ?
N12 C13 1.498(5) . ?
N12 H12 0.9100 . ?
C13 C14 1.516(7) . ?
C13 H13A 0.9700 . ?
C13 H13B 0.9700 . ?
C14 O15 1.435(5) . ?
C14 H14A 0.9700 . ?
C14 H14B 0.9700 . ?
O15 C16 1.440(6) . ?
C16 C17 1.513(6) . ?
C16 H16A 0.9700 . ?
C16 H16B 0.9700 . ?
C17 N18 1.490(5) . ?
C17 H17A 0.9700 . ?
C17 H17B 0.9700 . ?
N18 C19 1.493(5) . ?
N18 H18 0.9100 . ?
C19 C20 1.517(6) . ?
C19 H19A 0.9700 . ?
C19 H19B 0.9700 . ?
C20 C25 1.392(6) . ?
C20 C21 1.413(6) . ?
C21 C22 1.380(6) . ?
C21 H21 0.9300 . ?
C22 C23 1.393(6) . ?
C22 H22 0.9300 . ?
C23 C24 1.396(6) . ?
C23 C26 1.518(6) . ?
C24 C25 1.388(6) . ?
C24 H24 0.9300 . ?
C25 H25 0.9300 . ?
C26 N27 1.503(5) . ?
C26 H26A 0.9700 . ?
C26 H26B 0.9700 . ?
N27 C28 1.497(5) . ?
N27 H27 0.9100 . ?
C28 C29 1.513(6) . ?
C28 H28A 0.9700 . ?
C28 H28B 0.9700 . ?
C29 O30 1.427(5) . ?
C29 H29A 0.9700 . ?
C29 H29B 0.9700 . ?
O30 C31 1.439(5) . ?
C31 C32 1.496(7) . ?
C31 H31A 0.9700 . ?
C31 H31B 0.9700 . ?
C32 N33 1.496(5) . ?
C32 H32A 0.9700 . ?
C32 H32B 0.9700 . ?
N33 C34 1.479(6) . ?
N33 H33 0.9100 . ?
C34 C35 1.508(6) . ?
C34 H34A 0.9700 . ?
C34 H34B 0.9700 . ?
C35 C36 1.396(7) . ?
C35 C40 1.401(6) . ?
C36 C37 1.381(7) . ?
C36 H36 0.9300 . ?
C37 C38 1.386(6) . ?
C37 H37 0.9300 . ?
C38 C39 1.397(6) . ?
C39 C40 1.381(6) . ?
C39 H39 0.9300 . ?
C40 H40 0.9300 . ?
O51 C53 1.274(5) . ?
O52 C53 1.258(5) . ?
C53 C54 1.506(5) . ?
C54 C55 1.519(6) . ?
C54 H54A 0.9700 . ?
C54 H54B 0.9700 . ?
C55 C56 1.510(5) . ?
C55 H55A 0.9700 . ?
C55 H55B 0.9700 . ?
C56 O57 1.239(5) . ?
C56 O58 1.278(5) . ?
O100 H101 0.819(10) . ?
O100 H102 0.821(10) . ?
O200 H201 0.819(10) . ?
O200 H202 0.818(10) . ?
O300 H301 0.820(10) . ?
O300 H302 0.817(10) . ?
